data_1570349
loop_
_publ_author_name
'Sahoo, Priya Ranjan'
'Kumar, Nikhil'
'Sairam, Keloth'
'Gulati, L. K.'
'Gulati, G. K.'
'Datta, Anupama'
'Kumar, Satish'

_publ_section_title
;
 A tuning fork-shaped bisbenzothiazole derivative as a pH-responsive
 digital fluorescent probe and its <i>ex vivo</i> evaluation.
;
_journal_issue 48
_journal_name_full 'Analytical methods : advancing methods and applications'
_journal_page_first 6722
_journal_page_last 6726
_journal_paper_doi 10.1039/d3ay01702h
_journal_volume 15
_journal_year 2023
_chemical_formula_moiety 'C23.99 H20.96 N2 O S2'
_chemical_formula_sum 'C24 H19 N2 O S2'
_chemical_formula_weight 415.53
_space_group_crystal_system monoclinic
_space_group_IT_number 14
_space_group_name_Hall '-P 2yn'
_space_group_name_H-M_alt 'P 1 21/n 1'
_atom_sites_solution_hydrogens mixed
_atom_sites_solution_primary dual
_audit_creation_date
;
'Wed Aug 31 11:11:59 2016'
;
_audit_creation_method
;
CrysAlisPro, Agilent Technologies,
Version 1.171.36.32 (release 02-08-2013 CrysAlis171 .NET)
(compiled Aug  2 2013,16:46:58)
;
_audit_update_record
;
2016-10-12 deposited with the CCDC.	2023-11-20 downloaded from the CCDC.
;
_cell_angle_alpha 90.0
_cell_angle_beta 92.723(11)
_cell_angle_gamma 90.0
_cell_formula_units_Z 4
_cell_length_a 13.6239(16)
_cell_length_b 7.8788(11)
_cell_length_c 19.179(3)
_cell_measurement_reflns_used 653
_cell_measurement_temperature 297
_cell_measurement_theta_max 17.2320
_cell_measurement_theta_min 3.1650
_cell_volume 2056.3(5)
_computing_cell_refinement
;
CrysAlisPro, Agilent Technologies,
Version 1.171.36.32 (release 02-08-2013 CrysAlis171 .NET)
(compiled Aug  2 2013,16:46:58)
;
_computing_data_collection
;
CrysAlisPro, Agilent Technologies,
Version 1.171.36.32 (release 02-08-2013 CrysAlis171 .NET)
(compiled Aug  2 2013,16:46:58)
;
_computing_data_reduction
;
CrysAlisPro, Agilent Technologies,
Version 1.171.36.32 (release 02-08-2013 CrysAlis171 .NET)
(compiled Aug  2 2013,16:46:58)
;
_computing_molecular_graphics 'Olex2 (Dolomanov et al., 2009)'
_computing_publication_material 'Olex2 (Dolomanov et al., 2009)'
_computing_structure_refinement 'ShelXL (Sheldrick, 2015)'
_computing_structure_solution 'ShelXT (Sheldrick, 2015)'
_diffrn_ambient_temperature 297
_diffrn_detector_area_resol_mean 15.9853
_diffrn_measured_fraction_theta_full 0.988
_diffrn_measured_fraction_theta_max 0.988
_diffrn_measurement_details
;
#__ type_ start__ end____ width___ exp.time_
  1 omega  -18.25   26.00   0.7500    1.2000
omega____ theta____ kappa____ phi______ frames
    -      -15.9390  -99.0000  -30.0000 59

#__ type_ start__ end____ width___ exp.time_
  2 omega  -25.00   62.00   0.7500    1.2000
omega____ theta____ kappa____ phi______ frames
    -       20.1577  -99.0000    0.0000 116

#__ type_ start__ end____ width___ exp.time_
  3 omega   -0.25   89.00   0.7500    1.2000
omega____ theta____ kappa____ phi______ frames
    -       20.1577   57.0000  150.0000 119

#__ type_ start__ end____ width___ exp.time_
  4 omega   -3.00   89.25   0.7500    1.2000
omega____ theta____ kappa____ phi______ frames
    -       20.1577   38.0000  -90.0000 123

#__ type_ start__ end____ width___ exp.time_
  5 omega   -2.00   91.00   0.7500    1.2000
omega____ theta____ kappa____ phi______ frames
    -       20.1577   38.0000    0.0000 124

#__ type_ start__ end____ width___ exp.time_
  6 omega    1.00   78.25   0.7500    1.2000
omega____ theta____ kappa____ phi______ frames
    -       20.1577 -132.0000  133.6405 103

#__ type_ start__ end____ width___ exp.time_
  7 omega   -5.00   72.25   0.7500    1.2000
omega____ theta____ kappa____ phi______ frames
    -       20.1577   38.0000   90.0000 103

#__ type_ start__ end____ width___ exp.time_
  8 omega  -38.00   31.00   0.7500    1.2000
omega____ theta____ kappa____ phi______ frames
    -       20.1577  -77.0000  -90.0000 92

#__ type_ start__ end____ width___ exp.time_
  9 omega    2.00   35.00   0.7500    1.2000
omega____ theta____ kappa____ phi______ frames
    -       20.1577 -133.0000 -138.9575 44
;
_diffrn_measurement_device_type 'Xcalibur, Sapphire3'
_diffrn_measurement_method '\w scans'
_diffrn_orient_matrix_UB_11 0.0186218000
_diffrn_orient_matrix_UB_12 -0.0171404000
_diffrn_orient_matrix_UB_13 0.0344439000
_diffrn_orient_matrix_UB_21 -0.0483710000
_diffrn_orient_matrix_UB_22 -0.0163004000
_diffrn_orient_matrix_UB_23 0.0104171000
_diffrn_orient_matrix_UB_31 0.0053782000
_diffrn_orient_matrix_UB_32 -0.0868722000
_diffrn_orient_matrix_UB_33 -0.0087312000
_diffrn_radiation_monochromator graphite
_diffrn_radiation_type MoK\a
_diffrn_radiation_wavelength 0.71073
_diffrn_reflns_av_R_equivalents 0.3073
_diffrn_reflns_av_unetI/netI 0.4834
_diffrn_reflns_Laue_measured_fraction_full 0.988
_diffrn_reflns_Laue_measured_fraction_max 0.988
_diffrn_reflns_limit_h_max 18
_diffrn_reflns_limit_h_min -18
_diffrn_reflns_limit_k_max 10
_diffrn_reflns_limit_k_min -10
_diffrn_reflns_limit_l_max 26
_diffrn_reflns_limit_l_min -26
_diffrn_reflns_number 28368
_diffrn_reflns_point_group_measured_fraction_full 0.988
_diffrn_reflns_point_group_measured_fraction_max 0.988
_diffrn_reflns_theta_full 25.498
_diffrn_reflns_theta_max 25.498
_diffrn_reflns_theta_min 3.588
_diffrn_source 'Enhance (Mo) X-ray Source'
_exptl_absorpt_coefficient_mu 0.277
_exptl_absorpt_correction_T_max 1.00000
_exptl_absorpt_correction_T_min 0.87150
_exptl_absorpt_correction_type multi-scan
_exptl_absorpt_process_details
;
CrysAlisPro, Agilent Technologies,
Version 1.171.36.32 (release 02-08-2013 CrysAlis171 .NET)
(compiled Aug  2 2013,16:46:58)
Empirical absorption correction using spherical harmonics,
 implemented in SCALE3 ABSPACK scaling algorithm.
;
_exptl_crystal_colour_lustre dull
_exptl_crystal_colour_modifier light
_exptl_crystal_colour_primary white
_exptl_crystal_density_diffrn 1.342
_exptl_crystal_F_000 868
_exptl_crystal_size_max 0.02
_exptl_crystal_size_mid 0.01
_exptl_crystal_size_min 0.01
_refine_diff_density_max 0.256
_refine_diff_density_min -0.317
_refine_diff_density_rms 0.070
_refine_ls_extinction_method none
_refine_ls_goodness_of_fit_ref 0.867
_refine_ls_hydrogen_treatment mixed
_refine_ls_matrix_type full
_refine_ls_number_parameters 266
_refine_ls_number_reflns 3784
_refine_ls_number_restraints 12
_refine_ls_restrained_S_all 0.866
_refine_ls_R_factor_all 0.2860
_refine_ls_R_factor_gt 0.0847
_refine_ls_shift/su_max 0.000
_refine_ls_shift/su_mean 0.000
_refine_ls_structure_factor_coef Fsqd
_refine_ls_weighting_details 'w=1/[\s^2^(Fo^2^)+(0.0326P)^2^] where P=(Fo^2^+2Fc^2^)/3'
_refine_ls_weighting_scheme calc
_refine_ls_wR_factor_gt 0.1329
_refine_ls_wR_factor_ref 0.2019
_reflns_Friedel_coverage 0.000
_reflns_number_gt 1057
_reflns_number_total 3784
_reflns_threshold_expression 'I > 2\s(I)'
_cod_data_source_file d3ay01702h2.cif
_cod_data_source_block 5ps-49t
_cod_depositor_comments 'Adding full bibliography for 1570349.cif.'
_cod_original_cell_volume 2056.4(5)
_cod_original_sg_symbol_H-M 'P 1 21/c 1'
_cod_database_code 1570349
_chemical_oxdiff_formula 'C H N O S'
_chemical_oxdiff_usercomment 30-08-2016
_shelx_space_group_comment
;
The symmetry employed for this shelxl refinement is uniquely defined
by the following loop, which should always be used as a source of
symmetry information in preference to the above space-group names.
They are only intended as comments.
;
_cell_oxdiff_angle_alpha 89.970(10)
_cell_oxdiff_angle_beta 92.690(10)
_cell_oxdiff_angle_gamma 90.027(9)
_cell_oxdiff_length_a 13.6266(16)
_cell_oxdiff_length_b 7.8781(9)
_cell_oxdiff_length_c 19.177(2)
_cell_oxdiff_measurement_reflns_used 653
_cell_oxdiff_volume 2056.4(4)
_reflns_odcompleteness_completeness 99.73
_reflns_odcompleteness_iscentric 1
_reflns_odcompleteness_theta 26.32
_olex2_refinement_description
;
1. Fixed Uiso
 At 1.2 times of:
  All C(H) groups, All N(H) groups
 At 1.5 times of:
  All C(H,H,H) groups, All O(H) groups
2. Uiso/Uaniso restraints and constraints
Uanis(C28A) \\sim Ueq, Uanis(C29A) \\sim Ueq: with sigma of 0.1 and sigma for
terminal atoms of 0.2
Uanis(C27) = Uanis(C28) = Uanis(C28A) = Uanis(C29) = Uanis(C29A)
3. Others
 Sof(C28)=Sof(H28a)=Sof(H28b)=Sof(H28c)=Sof(C29)=Sof(H29a)=Sof(H29b)=Sof(H29c)=
 FVAR(1)
 Sof(C28A)=Sof(H28d)=Sof(H28e)=Sof(H28f)=Sof(C29A)=Sof(H29d)=Sof(H29e)=
 Sof(H29f)=FVAR(2)
4.a Aromatic/amide H refined with riding coordinates:
 N5(H5), C10(H10), C13(H13), C17(H17), C19(H19), C20(H20), C21(H21), C22(H22),
 C23(H23), C25(H25), C26(H26)
4.b Idealised Me refined as rotating group:
 C27(H27a,H27b,H27c), C28(H28a,H28b,H28c), C29(H29a,H29b,H29c), C28A(H28d,H28e,
 H28f), C29A(H29d,H29e,H29f)
;
_shelx_shelxl_version_number 2014/7
_olex2_submission_special_instructions 'No special instructions were received'

loop_
_space_group_symop_operation_xyz
'x, y, z'
'-x+1/2, y+1/2, -z+1/2'
'-x, -y, -z'
'x-1/2, -y-1/2, z-1/2'

loop_
_atom_site_label
_atom_site_type_symbol
_atom_site_fract_x
_atom_site_fract_y
_atom_site_fract_z
_atom_site_U_iso_or_equiv
_atom_site_adp_type
_atom_site_occupancy
_atom_site_site_symmetry_order
_atom_site_calc_flag
_atom_site_refinement_flags_posn
_atom_site_refinement_flags_adp
_atom_site_refinement_flags_occupancy
_atom_site_disorder_assembly
_atom_site_disorder_group
S1 S 0.35634(15) 0.8900(2) 0.58347(10) 0.0581(7) Uani 1 1 d . . . . .
S2 S 0.55951(15) 0.4597(2) 0.29246(11) 0.0605(7) Uani 1 1 d . . . . .
O3 O 0.3919(5) 0.7502(8) 0.4572(3) 0.0598(18) Uani 1 1 d . . . . .
H3 H 0.377(8) 0.713(12) 0.432(4) 0.090 Uiso 1 1 d R . . . .
N4 N 0.5306(4) 0.9170(7) 0.6414(3) 0.0513(17) Uani 1 1 d . . . . .
N5 N 0.4050(4) 0.5990(7) 0.3369(3) 0.0547(17) Uani 1 1 d . . . . .
H5 H 0.3660 0.6537 0.3628 0.066 Uiso 1 1 calc R . . . .
C6 C 0.4665(6) 0.9884(9) 0.6878(4) 0.048(2) Uani 1 1 d . . . . .
C7 C 0.5362(6) 0.7730(8) 0.5302(4) 0.046(2) Uani 1 1 d . . . . .
C8 C 0.4881(6) 0.7199(9) 0.4676(4) 0.047(2) Uani 1 1 d . . . . .
C9 C 0.5446(6) 0.6366(9) 0.4180(4) 0.047(2) Uani 1 1 d . . . . .
C10 C 0.6443(5) 0.6127(8) 0.4317(4) 0.053(2) Uani 1 1 d . . . . .
H10 H 0.6801 0.5607 0.3976 0.064 Uiso 1 1 calc R . . . .
C11 C 0.3746(6) 0.5269(9) 0.2731(4) 0.053(2) Uani 1 1 d . . . . .
C12 C 0.6936(6) 0.6615(9) 0.4929(4) 0.046(2) Uani 1 1 d . . . . .
C13 C 0.6358(6) 0.7430(9) 0.5408(4) 0.051(2) Uani 1 1 d . . . . .
H13 H 0.6662 0.7796 0.5825 0.061 Uiso 1 1 calc R . . . .
C14 C 0.4518(6) 0.4442(9) 0.2404(4) 0.051(2) Uani 1 1 d . . . . .
C15 C 0.3684(6) 0.9841(9) 0.6645(4) 0.050(2) Uani 1 1 d . . . . .
C16 C 0.4974(5) 0.5760(8) 0.3535(4) 0.0432(19) Uani 1 1 d . . . . .
C17 C 0.2832(6) 0.5337(9) 0.2392(4) 0.057(2) Uani 1 1 d . . . . .
H17 H 0.2320 0.5915 0.2592 0.069 Uiso 1 1 calc R . . . .
C18 C 0.4829(5) 0.8592(8) 0.5862(4) 0.0457(19) Uani 1 1 d . . . . .
C19 C 0.4238(6) 1.1307(10) 0.7907(4) 0.062(2) Uani 1 1 d . . . . .
H19 H 0.4412 1.1816 0.8333 0.074 Uiso 1 1 calc R . . . .
C20 C 0.2969(6) 1.0529(9) 0.7050(4) 0.061(2) Uani 1 1 d . . . . .
H20 H 0.2310 1.0500 0.6898 0.074 Uiso 1 1 calc R . . . .
C21 C 0.4948(6) 1.0632(9) 0.7522(4) 0.060(2) Uani 1 1 d . . . . .
H21 H 0.5605 1.0663 0.7678 0.072 Uiso 1 1 calc R . . . .
C22 C 0.3431(7) 0.3723(10) 0.1450(4) 0.068(3) Uani 1 1 d . . . . .
H22 H 0.3304 0.3192 0.1022 0.081 Uiso 1 1 calc R . . . .
C23 C 0.2684(6) 0.4558(9) 0.1770(4) 0.061(2) Uani 1 1 d . . . . .
H23 H 0.2061 0.4585 0.1551 0.074 Uiso 1 1 calc R . . . .
C24 C 0.8032(7) 0.6375(12) 0.5056(4) 0.070(3) Uani 1 1 d . . . . .
C25 C 0.3250(6) 1.1257(9) 0.7680(5) 0.067(3) Uani 1 1 d . . . . .
H25 H 0.2777 1.1720 0.7958 0.080 Uiso 1 1 calc R . . . .
C26 C 0.4366(7) 0.3672(9) 0.1763(4) 0.065(2) Uani 1 1 d . . . . .
H26 H 0.4878 0.3133 0.1548 0.078 Uiso 1 1 calc R . . . .
C27 C 0.8314(5) 0.6183(10) 0.5824(4) 0.083(2) Uani 1 1 d . . . . .
H27A H 0.8105 0.7168 0.6072 0.124 Uiso 1 1 calc GR . . . .
H27B H 0.9014 0.6064 0.5886 0.124 Uiso 1 1 calc GR . . . .
H27C H 0.8000 0.5193 0.6003 0.124 Uiso 1 1 calc GR . . . .
C28 C 0.8333(12) 0.456(2) 0.4787(10) 0.083(2) Uani 0.62(2) 1 d . . P A 1
H28A H 0.8202 0.4495 0.4291 0.124 Uiso 0.62(2) 1 calc GR . P A 1
H28B H 0.7959 0.3708 0.5013 0.124 Uiso 0.62(2) 1 calc GR . P A 1
H28C H 0.9021 0.4377 0.4892 0.124 Uiso 0.62(2) 1 calc GR . P A 1
C29 C 0.8535(10) 0.814(2) 0.4901(10) 0.083(2) Uani 0.62(2) 1 d . . P A 1
H29A H 0.8391 0.8451 0.4423 0.124 Uiso 0.62(2) 1 calc GR . P A 1
H29B H 0.9233 0.8044 0.4984 0.124 Uiso 0.62(2) 1 calc GR . P A 1
H29C H 0.8284 0.8995 0.5201 0.124 Uiso 0.62(2) 1 calc GR . P A 1
C28A C 0.851(2) 0.526(4) 0.4573(16) 0.083(2) Uani 0.37(2) 1 d . U P A 2
H28D H 0.8317 0.4111 0.4653 0.124 Uiso 0.37(2) 1 calc GR . P A 2
H28E H 0.9210 0.5364 0.4643 0.124 Uiso 0.37(2) 1 calc GR . P A 2
H28F H 0.8319 0.5582 0.4102 0.124 Uiso 0.37(2) 1 calc GR . P A 2
C29A C 0.8607(18) 0.738(4) 0.4593(16) 0.083(2) Uani 0.37(2) 1 d . U P A 2
H29D H 0.8510 0.6968 0.4124 0.124 Uiso 0.37(2) 1 calc GR . P A 2
H29E H 0.9291 0.7301 0.4735 0.124 Uiso 0.37(2) 1 calc GR . P A 2
H29F H 0.8402 0.8547 0.4611 0.124 Uiso 0.37(2) 1 calc GR . P A 2

loop_
_atom_site_aniso_label
_atom_site_aniso_U_11
_atom_site_aniso_U_22
_atom_site_aniso_U_33
_atom_site_aniso_U_23
_atom_site_aniso_U_13
_atom_site_aniso_U_12
S1 0.0444(13) 0.0721(14) 0.0579(15) 0.0008(11) 0.0035(11) 0.0008(12)
S2 0.0482(14) 0.0742(15) 0.0591(14) 0.0042(12) 0.0027(12) 0.0059(12)
O3 0.049(4) 0.080(5) 0.049(4) -0.008(3) -0.009(3) 0.008(3)
N4 0.046(4) 0.051(4) 0.057(4) 0.004(3) 0.000(4) -0.009(3)
N5 0.043(5) 0.068(5) 0.054(4) -0.004(4) 0.011(4) 0.002(4)
C6 0.041(5) 0.052(5) 0.052(6) 0.013(4) 0.000(5) 0.005(4)
C7 0.036(5) 0.056(5) 0.048(5) 0.009(4) 0.017(4) -0.004(4)
C8 0.051(6) 0.046(5) 0.044(5) 0.008(4) -0.012(5) -0.003(4)
C9 0.040(5) 0.054(5) 0.049(5) -0.004(4) 0.001(5) 0.002(4)
C10 0.034(5) 0.059(5) 0.067(6) 0.003(4) 0.011(4) 0.004(4)
C11 0.054(6) 0.053(5) 0.053(6) 0.008(4) 0.000(5) 0.002(5)
C12 0.039(5) 0.057(5) 0.041(5) 0.004(4) -0.003(4) -0.004(4)
C13 0.051(6) 0.063(5) 0.037(5) 0.008(4) -0.016(5) -0.008(4)
C14 0.053(6) 0.058(5) 0.039(5) 0.009(4) -0.009(4) 0.000(4)
C15 0.042(5) 0.062(5) 0.047(5) -0.002(4) 0.010(5) -0.001(4)
C16 0.025(4) 0.052(5) 0.053(5) 0.011(4) 0.006(4) 0.004(4)
C17 0.043(6) 0.072(6) 0.055(6) -0.004(5) -0.009(5) 0.005(5)
C18 0.036(5) 0.054(5) 0.048(5) 0.013(4) 0.013(4) -0.006(4)
C19 0.052(6) 0.077(6) 0.056(6) 0.001(5) 0.003(5) 0.006(5)
C20 0.052(6) 0.060(6) 0.073(6) 0.006(5) 0.006(5) -0.003(5)
C21 0.050(6) 0.073(6) 0.057(6) 0.006(5) 0.001(5) -0.003(5)
C22 0.085(7) 0.069(6) 0.049(6) -0.018(4) -0.010(6) 0.000(6)
C23 0.057(6) 0.060(6) 0.065(6) -0.004(5) -0.016(5) -0.002(5)
C24 0.059(6) 0.104(8) 0.047(6) -0.001(5) 0.007(5) -0.001(6)
C25 0.051(6) 0.061(6) 0.091(8) 0.006(5) 0.031(6) 0.008(5)
C26 0.071(7) 0.072(6) 0.051(6) -0.009(5) 0.005(5) 0.004(5)
C27 0.049(4) 0.108(6) 0.089(6) -0.010(4) -0.009(4) 0.023(4)
C28 0.049(4) 0.108(6) 0.089(6) -0.010(4) -0.009(4) 0.023(4)
C29 0.049(4) 0.108(6) 0.089(6) -0.010(4) -0.009(4) 0.023(4)
C28A 0.049(4) 0.108(6) 0.089(6) -0.010(4) -0.009(4) 0.023(4)
C29A 0.049(4) 0.108(6) 0.089(6) -0.010(4) -0.009(4) 0.023(4)

loop_
_atom_type_symbol
_atom_type_description
_atom_type_scat_dispersion_real
_atom_type_scat_dispersion_imag
_atom_type_scat_source
C C 0.0033 0.0016 'International Tables Vol C Tables 4.2.6.8 and 6.1.1.4'
H H 0.0000 0.0000 'International Tables Vol C Tables 4.2.6.8 and 6.1.1.4'
N N 0.0061 0.0033 'International Tables Vol C Tables 4.2.6.8 and 6.1.1.4'
O O 0.0106 0.0060 'International Tables Vol C Tables 4.2.6.8 and 6.1.1.4'
S S 0.1246 0.1234 'International Tables Vol C Tables 4.2.6.8 and 6.1.1.4'

loop_
_geom_angle_atom_site_label_1
_geom_angle_atom_site_label_2
_geom_angle_atom_site_label_3
_geom_angle
_geom_angle_site_symmetry_1
_geom_angle_site_symmetry_3
_geom_angle_publ_flag
C15 S1 C18 88.9(4) . . ?
C16 S2 C14 90.0(4) . . ?
C8 O3 H3 110(10) . . ?
C18 N4 C6 110.9(7) . . ?
C11 N5 H5 123.1 . . ?
C16 N5 H5 123.1 . . ?
C16 N5 C11 113.8(7) . . ?
N4 C6 C21 125.1(7) . . ?
C15 C6 N4 114.0(7) . . ?
C15 C6 C21 120.9(7) . . ?
C8 C7 C18 122.0(7) . . ?
C13 C7 C8 119.2(7) . . ?
C13 C7 C18 118.8(7) . . ?
O3 C8 C7 119.2(7) . . ?
O3 C8 C9 122.9(7) . . ?
C7 C8 C9 117.9(8) . . ?
C8 C9 C16 119.7(7) . . ?
C10 C9 C8 119.8(7) . . ?
C10 C9 C16 120.6(7) . . ?
C9 C10 H10 118.1 . . ?
C12 C10 C9 123.9(7) . . ?
C12 C10 H10 118.1 . . ?
N5 C11 C14 112.5(7) . . ?
C17 C11 N5 128.4(8) . . ?
C17 C11 C14 119.0(7) . . ?
C10 C12 C13 114.9(7) . . ?
C10 C12 C24 122.6(7) . . ?
C13 C12 C24 122.4(7) . . ?
C7 C13 C12 124.3(7) . . ?
C7 C13 H13 117.8 . . ?
C12 C13 H13 117.8 . . ?
C11 C14 S2 109.8(6) . . ?
C26 C14 S2 129.0(7) . . ?
C26 C14 C11 121.1(7) . . ?
C6 C15 S1 110.5(6) . . ?
C20 C15 S1 129.4(7) . . ?
C20 C15 C6 120.1(7) . . ?
N5 C16 S2 114.0(6) . . ?
N5 C16 C9 123.4(7) . . ?
C9 C16 S2 122.6(6) . . ?
C11 C17 H17 120.2 . . ?
C23 C17 C11 119.5(8) . . ?
C23 C17 H17 120.2 . . ?
N4 C18 S1 115.7(6) . . ?
N4 C18 C7 120.4(7) . . ?
C7 C18 S1 123.9(6) . . ?
C21 C19 H19 119.3 . . ?
C21 C19 C25 121.5(8) . . ?
C25 C19 H19 119.3 . . ?
C15 C20 H20 120.6 . . ?
C25 C20 C15 118.8(8) . . ?
C25 C20 H20 120.6 . . ?
C6 C21 H21 121.0 . . ?
C19 C21 C6 118.0(8) . . ?
C19 C21 H21 121.0 . . ?
C23 C22 H22 119.9 . . ?
C23 C22 C26 120.2(7) . . ?
C26 C22 H22 119.9 . . ?
C17 C23 C22 122.0(8) . . ?
C17 C23 H23 119.0 . . ?
C22 C23 H23 119.0 . . ?
C12 C24 C28 109.2(9) . . ?
C12 C24 C29 107.0(8) . . ?
C27 C24 C12 111.8(7) . . ?
C27 C24 C28 99.8(9) . . ?
C27 C24 C29 100.4(9) . . ?
C28 C24 C29 127.7(14) . . ?
C28A C24 C12 116.2(14) . . ?
C28A C24 C27 117.5(15) . . ?
C29A C24 C12 113.0(12) . . ?
C29A C24 C27 122.2(14) . . ?
C29A C24 C28A 71(2) . . ?
C19 C25 H25 119.6 . . ?
C20 C25 C19 120.7(8) . . ?
C20 C25 H25 119.6 . . ?
C14 C26 C22 118.1(8) . . ?
C14 C26 H26 120.9 . . ?
C22 C26 H26 120.9 . . ?
C24 C27 H27A 109.5 . . ?
C24 C27 H27B 109.5 . . ?
C24 C27 H27C 109.5 . . ?
H27A C27 H27B 109.5 . . ?
H27A C27 H27C 109.5 . . ?
H27B C27 H27C 109.5 . . ?
C24 C28 H28A 109.5 . . ?
C24 C28 H28B 109.5 . . ?
C24 C28 H28C 109.5 . . ?
H28A C28 H28B 109.5 . . ?
H28A C28 H28C 109.5 . . ?
H28B C28 H28C 109.5 . . ?
C24 C29 H29A 109.5 . . ?
C24 C29 H29B 109.5 . . ?
C24 C29 H29C 109.5 . . ?
H29A C29 H29B 109.5 . . ?
H29A C29 H29C 109.5 . . ?
H29B C29 H29C 109.5 . . ?
C24 C28A H28D 109.5 . . ?
C24 C28A H28E 109.5 . . ?
C24 C28A H28F 109.5 . . ?
H28D C28A H28E 109.5 . . ?
H28D C28A H28F 109.5 . . ?
H28E C28A H28F 109.5 . . ?
C24 C29A H29D 109.5 . . ?
C24 C29A H29E 109.5 . . ?
C24 C29A H29F 109.5 . . ?
H29D C29A H29E 109.5 . . ?
H29D C29A H29F 109.5 . . ?
H29E C29A H29F 109.5 . . ?

loop_
_geom_bond_atom_site_label_1
_geom_bond_atom_site_label_2
_geom_bond_distance
_geom_bond_site_symmetry_2
_geom_bond_publ_flag
S1 C15 1.722(7) . ?
S1 C18 1.739(7) . ?
S2 C14 1.740(7) . ?
S2 C16 1.738(7) . ?
O3 H3 0.59(8) . ?
O3 C8 1.337(10) . ?
N4 C6 1.396(8) . ?
N4 C18 1.298(8) . ?
N5 H5 0.8600 . ?
N5 C11 1.394(8) . ?
N5 C16 1.297(8) . ?
C6 C15 1.389(9) . ?
C6 C21 1.405(9) . ?
C7 C8 1.404(9) . ?
C7 C13 1.383(9) . ?
C7 C18 1.488(9) . ?
C8 C9 1.413(9) . ?
C9 C10 1.384(9) . ?
C9 C16 1.448(9) . ?
C10 H10 0.9300 . ?
C10 C12 1.379(9) . ?
C11 C14 1.410(9) . ?
C11 C17 1.377(9) . ?
C12 C13 1.394(9) . ?
C12 C24 1.514(10) . ?
C13 H13 0.9300 . ?
C14 C26 1.377(9) . ?
C15 C20 1.385(9) . ?
C17 H17 0.9300 . ?
C17 C23 1.348(9) . ?
C19 H19 0.9300 . ?
C19 C21 1.355(9) . ?
C19 C25 1.395(10) . ?
C20 H20 0.9300 . ?
C20 C25 1.376(9) . ?
C21 H21 0.9300 . ?
C22 H22 0.9300 . ?
C22 C23 1.380(9) . ?
C22 C26 1.384(10) . ?
C23 H23 0.9300 . ?
C24 C27 1.512(9) . ?
C24 C28 1.581(18) . ?
C24 C29 1.584(18) . ?
C24 C28A 1.45(3) . ?
C24 C29A 1.45(3) . ?
C25 H25 0.9300 . ?
C26 H26 0.9300 . ?
C27 H27A 0.9600 . ?
C27 H27B 0.9600 . ?
C27 H27C 0.9600 . ?
C28 H28A 0.9600 . ?
C28 H28B 0.9600 . ?
C28 H28C 0.9600 . ?
C29 H29A 0.9600 . ?
C29 H29B 0.9600 . ?
C29 H29C 0.9600 . ?
C28A H28D 0.9600 . ?
C28A H28E 0.9600 . ?
C28A H28F 0.9600 . ?
C29A H29D 0.9600 . ?
C29A H29E 0.9600 . ?
C29A H29F 0.9600 . ?

loop_
_geom_hbond_atom_site_label_D
_geom_hbond_atom_site_label_H
_geom_hbond_atom_site_label_A
_geom_hbond_distance_DH
_geom_hbond_distance_HA
_geom_hbond_distance_DA
_geom_hbond_angle_DHA
_geom_hbond_site_symmetry_A
O3 H3 N5 0.59(8) 2.09(8) 2.611(8) 148(13) .
C10 H10 S2 0.93 2.66 3.103(8) 109.8 .
C13 H13 N4 0.93 2.46 2.814(10) 102.6 .
C23 H23 O3 0.93 2.97 3.673(10) 133.2 2_545

loop_
_geom_torsion_atom_site_label_1
_geom_torsion_atom_site_label_2
_geom_torsion_atom_site_label_3
_geom_torsion_atom_site_label_4
_geom_torsion
_geom_torsion_site_symmetry_1
_geom_torsion_site_symmetry_2
_geom_torsion_site_symmetry_3
_geom_torsion_site_symmetry_4
_geom_torsion_publ_flag
S1 C15 C20 C25 -178.4(6) . . . . ?
S2 C14 C26 C22 -179.9(6) . . . . ?
O3 C8 C9 C10 178.7(7) . . . . ?
O3 C8 C9 C16 -1.8(11) . . . . ?
N4 C6 C15 S1 -0.1(8) . . . . ?
N4 C6 C15 C20 -179.1(6) . . . . ?
N4 C6 C21 C19 178.5(7) . . . . ?
N5 C11 C14 S2 0.6(8) . . . . ?
N5 C11 C14 C26 -179.0(6) . . . . ?
N5 C11 C17 C23 179.6(7) . . . . ?
C6 N4 C18 S1 1.7(7) . . . . ?
C6 N4 C18 C7 -178.3(6) . . . . ?
C6 C15 C20 C25 0.4(11) . . . . ?
C7 C8 C9 C10 -1.1(10) . . . . ?
C7 C8 C9 C16 178.5(6) . . . . ?
C8 C7 C13 C12 -0.2(11) . . . . ?
C8 C7 C18 S1 4.7(9) . . . . ?
C8 C7 C18 N4 -175.3(6) . . . . ?
C8 C9 C10 C12 1.9(11) . . . . ?
C8 C9 C16 S2 -175.5(5) . . . . ?
C8 C9 C16 N5 2.5(11) . . . . ?
C9 C10 C12 C13 -1.8(10) . . . . ?
C9 C10 C12 C24 -178.4(7) . . . . ?
C10 C9 C16 S2 4.1(10) . . . . ?
C10 C9 C16 N5 -177.9(7) . . . . ?
C10 C12 C13 C7 0.9(11) . . . . ?
C10 C12 C24 C27 -152.2(7) . . . . ?
C10 C12 C24 C28 -42.7(12) . . . . ?
C10 C12 C24 C29 98.8(11) . . . . ?
C10 C12 C24 C28A -13.6(19) . . . . ?
C10 C12 C24 C29A 65.2(19) . . . . ?
C11 N5 C16 S2 -0.6(8) . . . . ?
C11 N5 C16 C9 -178.7(6) . . . . ?
C11 C14 C26 C22 -0.4(11) . . . . ?
C11 C17 C23 C22 -1.6(12) . . . . ?
C13 C7 C8 O3 -179.5(7) . . . . ?
C13 C7 C8 C9 0.3(10) . . . . ?
C13 C7 C18 S1 -174.6(5) . . . . ?
C13 C7 C18 N4 5.4(10) . . . . ?
C13 C12 C24 C27 31.4(11) . . . . ?
C13 C12 C24 C28 140.9(10) . . . . ?
C13 C12 C24 C29 -77.5(11) . . . . ?
C13 C12 C24 C28A 170.1(16) . . . . ?
C13 C12 C24 C29A -111.2(17) . . . . ?
C14 S2 C16 N5 0.7(6) . . . . ?
C14 S2 C16 C9 178.9(6) . . . . ?
C14 C11 C17 C23 2.5(11) . . . . ?
C15 S1 C18 N4 -1.5(6) . . . . ?
C15 S1 C18 C7 178.5(6) . . . . ?
C15 C6 C21 C19 0.1(11) . . . . ?
C15 C20 C25 C19 0.2(11) . . . . ?
C16 S2 C14 C11 -0.7(5) . . . . ?
C16 S2 C14 C26 178.9(7) . . . . ?
C16 N5 C11 C14 0.0(9) . . . . ?
C16 N5 C11 C17 -177.3(7) . . . . ?
C16 C9 C10 C12 -177.6(6) . . . . ?
C17 C11 C14 S2 178.1(5) . . . . ?
C17 C11 C14 C26 -1.5(11) . . . . ?
C18 S1 C15 C6 0.8(6) . . . . ?
C18 S1 C15 C20 179.7(7) . . . . ?
C18 N4 C6 C15 -1.0(9) . . . . ?
C18 N4 C6 C21 -179.5(6) . . . . ?
C18 C7 C8 O3 1.2(10) . . . . ?
C18 C7 C8 C9 -179.0(6) . . . . ?
C18 C7 C13 C12 179.1(6) . . . . ?
C21 C6 C15 S1 178.5(5) . . . . ?
C21 C6 C15 C20 -0.5(11) . . . . ?
C21 C19 C25 C20 -0.7(12) . . . . ?
C23 C22 C26 C14 1.4(12) . . . . ?
C24 C12 C13 C7 177.6(7) . . . . ?
C25 C19 C21 C6 0.5(11) . . . . ?
C26 C22 C23 C17 -0.4(12) . . . . ?

loop_
_smtbx_masks_void_nr
_smtbx_masks_void_average_x
_smtbx_masks_void_average_y
_smtbx_masks_void_average_z
_smtbx_masks_void_volume
_smtbx_masks_void_count_electrons
_smtbx_masks_void_content
1 -0.079 0.113 0.416 14.3 0.0 ?
2 0.079 -0.113 0.584 14.3 0.0 ?
3 0.421 0.387 0.916 14.3 0.0 ?
4 0.579 0.613 0.084 14.3 0.0 ?
